data_7115019
loop_
_publ_author_name
'Nakano, Aiko'
'Aratani, Naoki'
'Furuta, Hiroyuki'
'Osuka, Atsuhiro'

_publ_section_title
;
 Directly linked dehydropurpurin--porphyrin dyads from Ag(i)-promoted
 oxidation of meso-phenylethynyl substituted zinc(ii) porphyrins
;
_journal_issue 19
_journal_name_full 'Chemical Communications'
_journal_page_first 1920
_journal_paper_doi 10.1039/b106050n
_journal_year 2001
_chemical_formula_sum 'C91 H62 Cu2 N8'
_chemical_formula_weight 1394.64
_space_group_IT_number 2
_symmetry_cell_setting triclinic
_symmetry_Int_Tables_number 2
_symmetry_space_group_name_Hall '-P 1'
_symmetry_space_group_name_H-M 'P -1'
_audit_creation_date 2000-11-18
_audit_creation_method 'by teXsan for Windows v1.06'
_audit_update_record
;
?
;
_cell_angle_alpha 99.737(2)
_cell_angle_beta 106.210(3)
_cell_angle_gamma 83.472(5)
_cell_formula_units_Z 2
_cell_length_a 13.204(1)
_cell_length_b 24.665(1)
_cell_length_c 11.0879(9)
_cell_measurement_reflns_used 15197
_cell_measurement_temperature 296.2
_cell_measurement_theta_max 27.4
_cell_measurement_theta_min 1.9
_cell_volume 3409.1(4)
_computing_cell_refinement 'MSC/AFC Diffractometer Control'
_computing_data_collection 'MSC/AFC Diffractometer Control'
_computing_data_reduction 'teXsan for Windows version 1.06 (MSC, 1997-1999)'
_computing_publication_material 'teXsan for Windows version 1.06 (MSC, 1997-1999)'
_computing_structure_refinement 'teXsan for Windows version 1.06 (MSC, 1997-1999)'
_computing_structure_solution
;
SIR92 (Altomare, et. al. 1994)
;
_diffrn_ambient_temperature 296.2
_diffrn_measurement_device 'Rigaku RAXIS-RAPID'
_diffrn_orient_matrix_UB_11 0.07573
_diffrn_orient_matrix_UB_12 0.00096
_diffrn_orient_matrix_UB_13 0.00094
_diffrn_orient_matrix_UB_21 -0.00313
_diffrn_orient_matrix_UB_22 0.04049
_diffrn_orient_matrix_UB_23 0.03110
_diffrn_orient_matrix_UB_31 0.02251
_diffrn_orient_matrix_UB_32 -0.00777
_diffrn_orient_matrix_UB_33 0.08967
_diffrn_radiation_detector 'Imaging Plate'
_diffrn_radiation_monochromator graphite
_diffrn_radiation_source 'Rigaku rotating anode'
_diffrn_radiation_type 'Mo K\a'
_diffrn_radiation_wavelength 0.7107
_diffrn_reflns_av_R_equivalents 0.04204
_diffrn_reflns_av_sigmaI/netI 0.056
_diffrn_reflns_limit_h_max 17
_diffrn_reflns_limit_h_min 0
_diffrn_reflns_limit_k_max 31
_diffrn_reflns_limit_k_min -31
_diffrn_reflns_limit_l_max 13
_diffrn_reflns_limit_l_min -14
_diffrn_reflns_number 14748
_diffrn_reflns_reduction_process 'Lp corrections applied'
_diffrn_reflns_theta_max 27.48
_diffrn_reflns_theta_min 0.84
_diffrn_standards_decay_% 0.00
_diffrn_standards_interval_count 0
_diffrn_standards_number 0
_exptl_absorpt_coefficient_mu 0.681
_exptl_absorpt_correction_T_max 1.165
_exptl_absorpt_correction_T_min 0.821
_exptl_crystal_colour red
_exptl_crystal_density_diffrn 1.359
_exptl_crystal_density_meas ?
_exptl_crystal_description prism
_exptl_crystal_F_000 1444.00
_exptl_crystal_size_max 0.60
_exptl_crystal_size_mid 0.20
_exptl_crystal_size_min 0.02
_refine_diff_density_max 0.75
_refine_diff_density_min -0.55
_refine_ls_extinction_method none
_refine_ls_goodness_of_fit_all 0.488
_refine_ls_goodness_of_fit_ref 0.490
_refine_ls_hydrogen_treatment noref
_refine_ls_matrix_type full
_refine_ls_number_constraints 0
_refine_ls_number_parameters 858
_refine_ls_number_reflns 8332
_refine_ls_number_restraints 0
_refine_ls_R_factor_all 0.0596
_refine_ls_R_factor_gt 0.0600
_refine_ls_shift/su_max 0.0100
_refine_ls_shift/su_mean 0.0001
_refine_ls_structure_factor_coef F
_refine_ls_weighting_details unit
_refine_ls_weighting_scheme sigma
_refine_ls_wR_factor_all 0.0660
_refine_ls_wR_factor_ref 0.0660
_reflns_number_gt 8332
_reflns_number_total 14748
_reflns_threshold_expression I>3.00\s(I)
_cod_data_source_file b106050n.txt
_cod_data_source_block '_Cu-dimer'
_cod_depositor_comments
;
The following automatic conversions were performed:

'_exptl_crystal_density_meas' value 'not measured' was changed to '?'
- the value is perceived as not measured.

Automatic conversion script
Id: cif_fix_values 3008 2015-01-20 13:52:24Z robertas 
;
_cod_original_cell_volume 3409.1(5)
_cod_original_sg_symbol_H-M P-1
_cod_original_formula_sum 'C91 H62 Cu2 N8 '
_cod_database_code 7115019

loop_
_symmetry_equiv_pos_as_xyz
'   +x,   +y,   +z'
'   -x,   -y,   -z'

loop_
_atom_site_label
_atom_site_fract_x
_atom_site_fract_y
_atom_site_fract_z
_atom_site_U_iso_or_equiv
_atom_site_occupancy
_atom_site_refinement_flags
_atom_site_adp_type
_atom_site_calc_flag
Cu(1) 0.97355(8) 0.08828(4) 0.4428(1) 0.0435(3) 1.000 . Uani d
Cu(2) 0.57639(8) 0.40937(4) 0.3421(1) 0.0418(3) 1.000 . Uani d
N(1) 0.9624(5) 0.1579(3) 0.5612(7) 0.046(2) 1.000 . Uani d
N(2) 1.1193(5) 0.0721(3) 0.5521(7) 0.047(2) 1.000 . Uani d
N(3) 0.9864(5) 0.0196(3) 0.3218(7) 0.046(2) 1.000 . Uani d
N(4) 0.8284(5) 0.1052(3) 0.3311(7) 0.043(2) 1.000 . Uani d
N(5) 0.5333(5) 0.3603(3) 0.4349(6) 0.041(2) 1.000 . Uani d
N(6) 0.4445(5) 0.4575(3) 0.3548(6) 0.041(2) 1.000 . Uani d
N(7) 0.6143(5) 0.4573(3) 0.2398(7) 0.046(2) 1.000 . Uani d
N(8) 0.7073(5) 0.3570(3) 0.3282(7) 0.044(2) 1.000 . Uani d
C(1) 0.8723(6) 0.1930(3) 0.5584(8) 0.045(2) 1.000 . Uani d
C(2) 0.8947(7) 0.2375(4) 0.660(1) 0.060(3) 1.000 . Uani d
C(3) 0.9966(8) 0.2297(4) 0.726(1) 0.065(3) 1.000 . Uani d
C(4) 1.0382(7) 0.1802(4) 0.6641(9) 0.053(3) 1.000 . Uani d
C(5) 1.1421(7) 0.1570(4) 0.7085(9) 0.056(3) 1.000 . Uani d
C(6) 1.1774(7) 0.1057(4) 0.655(1) 0.056(3) 1.000 . Uani d
C(7) 1.2796(7) 0.0782(5) 0.703(1) 0.068(3) 1.000 . Uani d
C(8) 1.2810(7) 0.0279(4) 0.631(1) 0.070(3) 1.000 . Uani d
C(9) 1.1821(7) 0.0244(4) 0.5362(9) 0.054(3) 1.000 . Uani d
C(10) 1.1555(7) -0.0194(4) 0.443(1) 0.055(3) 1.000 . Uani d
C(11) 1.0657(7) -0.0218(3) 0.3414(9) 0.051(3) 1.000 . Uani d
C(12) 1.0449(7) -0.0662(4) 0.239(1) 0.058(3) 1.000 . Uani d
C(13) 0.9546(7) -0.0523(4) 0.1565(9) 0.057(3) 1.000 . Uani d
C(14) 0.9181(7) 0.0018(3) 0.2092(9) 0.050(3) 1.000 . Uani d
C(15) 0.8215(7) 0.0299(3) 0.1524(9) 0.049(3) 1.000 . Uani d
C(16) 0.7810(6) 0.0783(3) 0.2143(9) 0.048(2) 1.000 . Uani d
C(17) 0.6799(7) 0.1063(4) 0.1632(9) 0.056(3) 1.000 . Uani d
C(18) 0.6658(7) 0.1485(4) 0.2537(9) 0.053(3) 1.000 . Uani d
C(19) 0.7574(6) 0.1485(3) 0.3578(8) 0.045(2) 1.000 . Uani d
C(20) 0.7755(6) 0.1875(3) 0.4657(8) 0.043(2) 1.000 . Uani d
C(21) 1.2137(7) 0.1879(4) 0.822(1) 0.063(3) 1.000 . Uani d
C(22) 1.2470(8) 0.2395(4) 0.818(1) 0.072(4) 1.000 . Uani d
C(23) 1.3076(9) 0.2691(5) 0.925(1) 0.084(4) 1.000 . Uani d
C(24) 1.3362(9) 0.2502(6) 1.040(1) 0.086(4) 1.000 . Uani d
C(25) 1.307(1) 0.1992(6) 1.045(1) 0.094(5) 1.000 . Uani d
C(26) 1.2462(9) 0.1683(5) 0.938(1) 0.081(4) 1.000 . Uani d
C(27) 1.395(1) 0.2846(7) 1.158(1) 0.123(6) 1.000 . Uani d
C(28) 0.7591(7) 0.0045(4) 0.0251(9) 0.053(3) 1.000 . Uani d
C(29) 0.6606(8) -0.0158(4) 0.007(1) 0.062(3) 1.000 . Uani d
C(30) 0.6062(8) -0.0418(5) -0.110(1) 0.074(4) 1.000 . Uani d
C(31) 0.649(1) -0.0489(5) -0.213(1) 0.078(4) 1.000 . Uani d
C(32) 0.746(1) -0.0293(5) -0.195(1) 0.077(4) 1.000 . Uani d
C(33) 0.7997(8) -0.0029(4) -0.079(1) 0.065(3) 1.000 . Uani d
C(34) 0.589(1) -0.0775(7) -0.340(1) 0.134(7) 1.000 . Uani d
C(35) 0.6875(6) 0.2306(3) 0.4793(8) 0.044(2) 1.000 . Uani d
C(36) 0.6057(6) 0.2270(3) 0.5314(8) 0.043(2) 1.000 . Uani d
C(37) 0.5853(6) 0.1848(3) 0.5967(9) 0.050(3) 1.000 . Uani d
C(38) 0.5157(9) 0.1963(5) 0.673(1) 0.092(5) 1.000 . Uani d
C(39) 0.500(1) 0.1587(5) 0.745(2) 0.113(6) 1.000 . Uani d
C(40) 0.5519(9) 0.1071(5) 0.739(1) 0.089(5) 1.000 . Uani d
C(41) 0.619(1) 0.0943(5) 0.666(1) 0.097(5) 1.000 . Uani d
C(42) 0.6361(9) 0.1329(4) 0.595(1) 0.085(4) 1.000 . Uani d
C(43) 0.5870(6) 0.3120(3) 0.4576(8) 0.040(2) 1.000 . Uani d
C(44) 0.5374(6) 0.2793(3) 0.5160(8) 0.042(2) 1.000 . Uani d
C(45) 0.4472(6) 0.3092(3) 0.5300(8) 0.044(2) 1.000 . Uani d
C(46) 0.4446(6) 0.3609(3) 0.4799(8) 0.039(2) 1.000 . Uani d
C(47) 0.3671(6) 0.4039(3) 0.4733(8) 0.043(2) 1.000 . Uani d
C(48) 0.3716(6) 0.4511(3) 0.4191(8) 0.044(2) 1.000 . Uani d
C(49) 0.2996(6) 0.4992(3) 0.4197(9) 0.050(3) 1.000 . Uani d
C(50) 0.3285(7) 0.5342(3) 0.3550(9) 0.052(3) 1.000 . Uani d
C(51) 0.4168(6) 0.5078(3) 0.3127(8) 0.045(2) 1.000 . Uani d
C(52) 0.4664(6) 0.5289(3) 0.2369(8) 0.045(2) 1.000 . Uani d
C(53) 0.5545(6) 0.5035(3) 0.1977(8) 0.047(2) 1.000 . Uani d
C(54) 0.6006(7) 0.5240(4) 0.1118(8) 0.052(3) 1.000 . Uani d
C(55) 0.6883(7) 0.4915(4) 0.1067(9) 0.054(3) 1.000 . Uani d
C(56) 0.6985(7) 0.4503(4) 0.1878(8) 0.049(3) 1.000 . Uani d
C(57) 0.7833(6) 0.4101(3) 0.2100(8) 0.048(3) 1.000 . Uani d
C(58) 0.7855(6) 0.3667(3) 0.2741(9) 0.048(3) 1.000 . Uani d
C(59) 0.8670(7) 0.3223(4) 0.289(1) 0.059(3) 1.000 . Uani d
C(60) 0.8378(7) 0.2852(4) 0.347(1) 0.059(3) 1.000 . Uani d
C(61) 0.7384(6) 0.3069(3) 0.3727(8) 0.047(2) 1.000 . Uani d
C(62) 0.6782(6) 0.2843(3) 0.4311(8) 0.041(2) 1.000 . Uani d
C(63) 0.2735(6) 0.3996(3) 0.5210(8) 0.042(2) 1.000 . Uani d
C(64) 0.1714(7) 0.4050(4) 0.4420(9) 0.058(3) 1.000 . Uani d
C(65) 0.0845(7) 0.4004(4) 0.486(1) 0.068(3) 1.000 . Uani d
C(66) 0.0955(8) 0.3883(4) 0.605(1) 0.062(3) 1.000 . Uani d
C(67) 0.1960(8) 0.3827(4) 0.6824(9) 0.061(3) 1.000 . Uani d
C(68) 0.2837(7) 0.3881(4) 0.6410(9) 0.054(3) 1.000 . Uani d
C(69) -0.0014(9) 0.3819(5) 0.649(1) 0.092(5) 1.000 . Uani d
C(70) 0.4251(7) 0.5800(4) 0.1923(9) 0.052(3) 1.000 . Uani d
C(71) 0.3966(7) 0.6225(4) 0.1530(9) 0.056(3) 1.000 . Uani d
C(72) 0.3611(7) 0.6740(4) 0.1048(9) 0.054(3) 1.000 . Uani d
C(73) 0.2921(9) 0.7108(4) 0.154(1) 0.072(4) 1.000 . Uani d
C(74) 0.255(1) 0.7596(5) 0.107(1) 0.088(4) 1.000 . Uani d
C(75) 0.288(1) 0.7721(5) 0.010(1) 0.094(5) 1.000 . Uani d
C(76) 0.356(1) 0.7362(6) -0.041(1) 0.096(5) 1.000 . Uani d
C(77) 0.3936(9) 0.6867(5) 0.006(1) 0.078(4) 1.000 . Uani d
C(78) 0.8763(7) 0.4156(4) 0.1606(9) 0.053(3) 1.000 . Uani d
C(79) 0.9350(7) 0.4616(4) 0.208(1) 0.059(3) 1.000 . Uani d
C(80) 1.0240(8) 0.4660(4) 0.167(1) 0.068(3) 1.000 . Uani d
C(81) 1.0572(8) 0.4257(5) 0.082(1) 0.071(4) 1.000 . Uani d
C(82) 0.997(1) 0.3805(5) 0.034(1) 0.081(4) 1.000 . Uani d
C(83) 0.9073(8) 0.3756(4) 0.072(1) 0.072(4) 1.000 . Uani d
C(84) 1.158(1) 0.4297(6) 0.046(1) 0.105(5) 1.000 . Uani d
C(85) 0.0950(8) 0.1613(4) 0.2892(9) 0.159(7) 1.000 G Uiso d
C(86) 0.0271(7) 0.1428(3) 0.172(1) 0.159(6) 1.000 G Uiso d
C(87) -0.0016(6) 0.1763(5) 0.0764(7) 0.159 1.000 G Uiso d
C(88) 0.0376(8) 0.2283(4) 0.0984(9) 0.159 1.000 G Uiso d
C(89) 0.1056(8) 0.2468(3) 0.216(1) 0.159(7) 1.000 G Uiso d
C(90) 0.1343(6) 0.2133(5) 0.3112(7) 0.159(6) 1.000 G Uiso d
C(91) 0.196(2) 0.232(1) 0.425(3) 0.237(6) 1.000 . Uiso d
H(1) 0.8465 0.2673 0.6786 0.072 1.000 . Uiso c
H(2) 1.0335 0.2527 0.7986 0.078 1.000 . Uiso c
H(3) 1.3353 0.0926 0.7720 0.082 1.000 . Uiso c
H(4) 1.3374 -0.0000 0.6416 0.083 1.000 . Uiso c
H(5) 1.2034 -0.0513 0.4475 0.066 1.000 . Uiso c
H(6) 1.0877 -0.0996 0.2311 0.070 1.000 . Uiso c
H(7) 0.9209 -0.0736 0.0787 0.068 1.000 . Uiso c
H(8) 0.6325 0.0969 0.0820 0.067 1.000 . Uiso c
H(9) 0.6053 0.1737 0.2484 0.063 1.000 . Uiso c
H(10) 1.2275 0.2541 0.7404 0.087 1.000 . Uiso c
H(11) 1.3300 0.3037 0.9193 0.100 1.000 . Uiso c
H(12) 1.3293 0.1847 1.1232 0.113 1.000 . Uiso c
H(13) 1.2266 0.1332 0.9447 0.097 1.000 . Uiso c
H(14) 1.3791 0.2745 1.2296 0.147 1.000 . Uiso c
H(15) 1.4685 0.2788 1.1666 0.147 1.000 . Uiso c
H(16) 1.3734 0.3225 1.1533 0.147 1.000 . Uiso c
H(17) 0.6303 -0.0116 0.0767 0.075 1.000 . Uiso c
H(18) 0.5391 -0.0550 -0.1196 0.089 1.000 . Uiso c
H(19) 0.7764 -0.0341 -0.2647 0.092 1.000 . Uiso c
H(20) 0.8664 0.0105 -0.0709 0.079 1.000 . Uiso c
H(21) 0.5410 -0.1008 -0.3275 0.160 1.000 . Uiso c
H(22) 0.5520 -0.0514 -0.3918 0.160 1.000 . Uiso c
H(23) 0.6382 -0.0999 -0.3796 0.160 1.000 . Uiso c
H(24) 0.4773 0.2313 0.6757 0.111 1.000 . Uiso c
H(25) 0.4537 0.1686 0.7981 0.135 1.000 . Uiso c
H(26) 0.5399 0.0808 0.7861 0.107 1.000 . Uiso c
H(27) 0.6560 0.0589 0.6628 0.116 1.000 . Uiso c
H(28) 0.6842 0.1227 0.5442 0.103 1.000 . Uiso c
H(29) 0.3959 0.2987 0.5653 0.053 1.000 . Uiso c
H(30) 0.2426 0.5053 0.4581 0.060 1.000 . Uiso c
H(31) 0.2958 0.5697 0.3405 0.062 1.000 . Uiso c
H(32) 0.5739 0.5546 0.0675 0.062 1.000 . Uiso c
H(33) 0.7355 0.4950 0.0580 0.065 1.000 . Uiso c
H(34) 0.9302 0.3197 0.2628 0.070 1.000 . Uiso c
H(35) 0.8753 0.2512 0.3667 0.070 1.000 . Uiso c
H(36) 0.1613 0.4119 0.3576 0.070 1.000 . Uiso c
H(37) 0.0155 0.4057 0.4312 0.081 1.000 . Uiso c
H(38) 0.2058 0.3749 0.7660 0.073 1.000 . Uiso c
H(39) 0.3523 0.3838 0.6969 0.065 1.000 . Uiso c
H(40) 0.0183 0.3838 0.7392 0.110 1.000 . Uiso c
H(41) -0.0538 0.4105 0.6252 0.110 1.000 . Uiso c
H(42) -0.0286 0.3472 0.6117 0.110 1.000 . Uiso c
H(43) 0.2691 0.7024 0.2227 0.087 1.000 . Uiso c
H(44) 0.2069 0.7844 0.1417 0.106 1.000 . Uiso c
H(45) 0.2637 0.8060 -0.0217 0.113 1.000 . Uiso c
H(46) 0.3786 0.7449 -0.1091 0.115 1.000 . Uiso c
H(47) 0.4414 0.6619 -0.0302 0.094 1.000 . Uiso c
H(48) 0.9147 0.4899 0.2680 0.071 1.000 . Uiso c
H(49) 1.0627 0.4979 0.1979 0.082 1.000 . Uiso c
H(50) 1.0176 0.3524 -0.0261 0.097 1.000 . Uiso c
H(51) 0.8669 0.3444 0.0375 0.086 1.000 . Uiso c
H(52) 1.2161 0.4311 0.1200 0.126 1.000 . Uiso c
H(53) 1.1691 0.3981 -0.0124 0.126 1.000 . Uiso c
H(54) 1.1527 0.4619 0.0082 0.126 1.000 . Uiso c
H(55) 0.1150 0.1387 0.3547 0.191 1.000 . Uiso c
H(56) 0.0008 0.1074 0.1577 0.191 1.000 . Uiso c
H(57) -0.0479 0.1635 -0.0032 0.191 1.000 . Uiso c
H(58) 0.0177 0.2509 0.0331 0.191 1.000 . Uiso c
H(59) 0.1319 0.2822 0.2301 0.191 1.000 . Uiso c
H(60) 0.1647 0.2206 0.4887 0.280 1.000 . Uiso c
H(61) 0.2636 0.2107 0.4361 0.280 1.000 . Uiso c
H(62) 0.2014 0.2680 0.4386 0.280 1.000 . Uiso c

loop_
_atom_site_aniso_label
_atom_site_aniso_U_11
_atom_site_aniso_U_22
_atom_site_aniso_U_33
_atom_site_aniso_U_12
_atom_site_aniso_U_13
_atom_site_aniso_U_23
Cu(1) 0.0353(5) 0.0386(5) 0.0595(7) 0.0030(4) 0.0179(5) 0.0095(5)
Cu(2) 0.0385(5) 0.0391(5) 0.0504(6) 0.0004(4) 0.0161(5) 0.0087(5)
N(1) 0.037(4) 0.041(4) 0.061(5) 0.002(3) 0.015(3) 0.007(3)
N(2) 0.040(4) 0.044(4) 0.061(5) 0.005(3) 0.018(3) 0.013(4)
N(3) 0.039(4) 0.041(4) 0.063(5) -0.002(3) 0.021(4) 0.005(3)
N(4) 0.039(4) 0.036(4) 0.056(5) 0.004(3) 0.015(3) 0.010(3)
N(5) 0.035(3) 0.038(4) 0.053(4) 0.002(3) 0.018(3) 0.008(3)
N(6) 0.040(4) 0.033(3) 0.051(4) 0.004(3) 0.013(3) 0.008(3)
N(7) 0.046(4) 0.044(4) 0.052(4) 0.001(3) 0.018(3) 0.012(3)
N(8) 0.041(4) 0.039(4) 0.059(5) 0.006(3) 0.022(3) 0.014(3)
C(1) 0.041(4) 0.041(5) 0.058(5) 0.003(4) 0.019(4) 0.010(4)
C(2) 0.051(6) 0.054(6) 0.071(7) 0.004(4) 0.017(5) -0.000(5)
C(3) 0.054(6) 0.056(6) 0.075(7) 0.001(5) 0.014(5) -0.005(5)
C(4) 0.046(5) 0.049(5) 0.063(6) -0.001(4) 0.013(5) 0.010(5)
C(5) 0.042(5) 0.055(6) 0.071(7) -0.002(4) 0.013(5) 0.017(5)
C(6) 0.039(5) 0.058(6) 0.072(7) 0.001(4) 0.015(5) 0.018(5)
C(7) 0.037(5) 0.076(7) 0.086(8) 0.003(5) 0.006(5) 0.018(6)
C(8) 0.045(5) 0.074(7) 0.088(8) 0.018(5) 0.018(5) 0.020(6)
C(9) 0.039(5) 0.060(6) 0.071(6) 0.008(4) 0.025(5) 0.021(5)
C(10) 0.047(5) 0.048(5) 0.077(7) 0.013(4) 0.030(5) 0.020(5)
C(11) 0.050(5) 0.043(5) 0.072(6) 0.005(4) 0.034(5) 0.012(4)
C(12) 0.056(6) 0.045(5) 0.083(7) 0.005(4) 0.036(5) 0.008(5)
C(13) 0.054(6) 0.048(5) 0.072(7) -0.001(4) 0.029(5) 0.001(5)
C(14) 0.049(5) 0.038(4) 0.072(6) 0.001(4) 0.034(5) 0.010(4)
C(15) 0.046(5) 0.043(5) 0.063(6) -0.003(4) 0.022(4) 0.009(4)
C(16) 0.039(4) 0.046(5) 0.060(6) -0.002(4) 0.015(4) 0.010(4)
C(17) 0.052(5) 0.049(5) 0.062(6) 0.002(4) 0.009(5) 0.011(5)
C(18) 0.047(5) 0.044(5) 0.064(6) 0.005(4) 0.013(4) 0.010(4)
C(19) 0.039(4) 0.042(5) 0.060(6) 0.000(4) 0.018(4) 0.012(4)
C(20) 0.040(4) 0.035(4) 0.060(5) 0.005(3) 0.021(4) 0.016(4)
C(21) 0.040(5) 0.064(6) 0.076(7) 0.003(4) 0.007(5) 0.005(5)
C(22) 0.065(7) 0.063(7) 0.084(8) -0.005(5) 0.010(6) 0.009(6)
C(23) 0.075(8) 0.080(8) 0.084(9) -0.020(6) 0.006(7) -0.004(7)
C(24) 0.062(7) 0.11(1) 0.077(9) -0.010(7) 0.004(6) -0.006(8)
C(25) 0.073(8) 0.12(1) 0.074(8) -0.008(8) 0.002(7) 0.016(8)
C(26) 0.066(7) 0.088(8) 0.084(8) -0.011(6) 0.005(6) 0.020(7)
C(27) 0.11(1) 0.15(1) 0.09(1) -0.03(1) 0.005(8) -0.03(1)
C(28) 0.050(5) 0.047(5) 0.062(6) -0.003(4) 0.015(5) 0.005(4)
C(29) 0.060(6) 0.056(6) 0.074(7) -0.004(5) 0.022(5) 0.006(5)
C(30) 0.058(6) 0.072(7) 0.085(8) -0.013(5) 0.007(6) 0.009(6)
C(31) 0.089(9) 0.069(7) 0.064(7) -0.007(6) 0.004(6) 0.004(6)
C(32) 0.098(9) 0.079(8) 0.060(7) -0.007(7) 0.031(6) 0.010(6)
C(33) 0.071(7) 0.071(7) 0.063(7) -0.015(5) 0.026(5) 0.012(5)
C(34) 0.14(1) 0.15(1) 0.09(1) -0.04(1) -0.01(1) -0.01(1)
C(35) 0.037(4) 0.041(4) 0.057(5) 0.002(3) 0.017(4) 0.007(4)
C(36) 0.038(4) 0.037(4) 0.057(5) 0.003(3) 0.014(4) 0.011(4)
C(37) 0.041(5) 0.045(5) 0.068(6) 0.003(4) 0.021(4) 0.014(4)
C(38) 0.085(8) 0.064(7) 0.16(1) 0.020(6) 0.077(9) 0.053(8)
C(39) 0.10(1) 0.087(9) 0.19(2) 0.013(8) 0.10(1) 0.06(1)
C(40) 0.083(8) 0.068(7) 0.14(1) 0.014(6) 0.063(8) 0.055(8)
C(41) 0.096(9) 0.074(8) 0.15(1) 0.031(7) 0.075(9) 0.061(8)
C(42) 0.084(8) 0.067(7) 0.14(1) 0.032(6) 0.075(8) 0.053(7)
C(43) 0.036(4) 0.037(4) 0.047(5) 0.000(3) 0.013(4) 0.006(4)
C(44) 0.038(4) 0.041(4) 0.049(5) 0.001(3) 0.016(4) 0.006(4)
C(45) 0.041(4) 0.043(5) 0.057(5) -0.002(4) 0.024(4) 0.010(4)
C(46) 0.033(4) 0.039(4) 0.047(5) 0.002(3) 0.013(4) 0.007(4)
C(47) 0.036(4) 0.041(4) 0.051(5) 0.002(3) 0.012(4) 0.006(4)
C(48) 0.035(4) 0.045(5) 0.052(5) 0.001(3) 0.012(4) 0.009(4)
C(49) 0.041(5) 0.046(5) 0.065(6) 0.007(4) 0.020(4) 0.010(4)
C(50) 0.048(5) 0.039(5) 0.068(6) 0.006(4) 0.017(5) 0.010(4)
C(51) 0.041(5) 0.041(5) 0.051(5) -0.001(4) 0.009(4) 0.003(4)
C(52) 0.047(5) 0.038(4) 0.048(5) 0.001(4) 0.009(4) 0.011(4)
C(53) 0.046(5) 0.044(5) 0.048(5) -0.004(4) 0.009(4) 0.009(4)
C(54) 0.058(6) 0.051(5) 0.050(5) -0.004(4) 0.015(4) 0.015(4)
C(55) 0.055(5) 0.058(6) 0.055(6) -0.010(4) 0.020(5) 0.013(5)
C(56) 0.051(5) 0.050(5) 0.052(5) -0.007(4) 0.021(4) 0.008(4)
C(57) 0.045(5) 0.048(5) 0.059(6) -0.005(4) 0.025(4) 0.010(4)
C(58) 0.042(5) 0.047(5) 0.060(6) -0.005(4) 0.023(4) 0.006(4)
C(59) 0.048(5) 0.054(5) 0.086(7) 0.007(4) 0.036(5) 0.017(5)
C(60) 0.048(5) 0.050(5) 0.087(7) 0.012(4) 0.035(5) 0.016(5)
C(61) 0.041(5) 0.045(5) 0.058(6) -0.001(4) 0.021(4) 0.005(4)
C(62) 0.039(4) 0.032(4) 0.057(5) 0.002(3) 0.018(4) 0.012(4)
C(63) 0.035(4) 0.041(4) 0.053(5) 0.005(3) 0.018(4) 0.010(4)
C(64) 0.043(5) 0.068(6) 0.069(6) 0.001(4) 0.015(5) 0.022(5)
C(65) 0.039(5) 0.073(7) 0.093(8) 0.003(5) 0.017(5) 0.023(6)
C(66) 0.052(6) 0.058(6) 0.084(8) -0.009(5) 0.033(5) 0.006(5)
C(67) 0.071(7) 0.062(6) 0.059(6) -0.003(5) 0.030(5) 0.011(5)
C(68) 0.042(5) 0.056(5) 0.063(6) 0.001(4) 0.017(4) 0.004(5)
C(69) 0.071(7) 0.102(9) 0.12(1) -0.016(7) 0.054(7) 0.007(8)
C(70) 0.049(5) 0.052(5) 0.054(6) -0.001(4) 0.015(4) 0.007(4)
C(71) 0.055(6) 0.052(6) 0.060(6) 0.002(4) 0.015(5) 0.013(5)
C(72) 0.056(5) 0.048(5) 0.058(6) 0.004(4) 0.012(5) 0.017(4)
C(73) 0.079(7) 0.061(6) 0.083(8) 0.011(5) 0.030(6) 0.023(6)
C(74) 0.087(9) 0.070(8) 0.11(1) 0.024(6) 0.029(8) 0.027(7)
C(75) 0.11(1) 0.065(8) 0.11(1) 0.011(7) 0.023(9) 0.042(8)
C(76) 0.12(1) 0.089(9) 0.10(1) 0.007(8) 0.042(9) 0.050(8)
C(77) 0.087(8) 0.073(7) 0.088(8) 0.007(6) 0.039(7) 0.027(6)
C(78) 0.049(5) 0.054(5) 0.067(6) -0.001(4) 0.026(5) 0.020(5)
C(79) 0.055(6) 0.056(6) 0.071(7) -0.003(4) 0.023(5) 0.015(5)
C(80) 0.057(6) 0.071(7) 0.088(8) -0.010(5) 0.023(6) 0.029(6)
C(81) 0.059(6) 0.088(8) 0.084(8) 0.004(6) 0.038(6) 0.036(7)
C(82) 0.086(8) 0.093(9) 0.081(8) -0.010(7) 0.053(7) 0.004(7)
C(83) 0.069(7) 0.074(7) 0.085(8) -0.011(5) 0.044(6) 0.004(6)
C(84) 0.076(8) 0.15(1) 0.12(1) -0.007(8) 0.056(8) 0.05(1)

loop_
_atom_type_symbol
_atom_type_oxidation_number
_atom_type_number_in_cell
_atom_type_scat_dispersion_real
_atom_type_scat_dispersion_imag
_atom_type_scat_source
C 0 182 0.002 0.002
;International Tables for Crystallography
(1992, Vol. C, Table 6.1.1.2)
;
H 0 124 0.000 0.000
;International Tables for Crystallography
(1992, Vol. C, Table 6.1.1.2)
;
N 0 16 0.004 0.003
;International Tables for Crystallography
(1992, Vol. C, Table 6.1.1.2)
;
Cu 0 4 0.263 1.266
;International Tables for Crystallography
(1992, Vol. C, Tables 4.2.6.8 and 6.1.1.1)
;
